data_7204237
loop_
_publ_author_name
'Hou, Hongwei'
'Wei, Yongli'
'Song, Yinglin'
'Zhu, Yu'
'Li, Linke'
'Fan, Yaoting'

_publ_section_title
;
 Two novel two-dimensional double-sheet layered manganese(ii)
 coordination polymers: synthesis, crystal structures and third-order
 nonlinear optical properties
;
_journal_issue 4
_journal_name_full 'Journal of Materials Chemistry'
_journal_page_first 838
_journal_paper_doi 10.1039/b107375n
_journal_volume 12
_journal_year 2002
_chemical_formula_sum 'C56 H56 Mn2 N12 O0.5 S4'
_chemical_formula_weight 1143.25
_chemical_name_systematic
; 
? 
;
_space_group_IT_number 14
_symmetry_cell_setting monoclinic
_symmetry_space_group_name_Hall '-P 2yn'
_symmetry_space_group_name_H-M 'P 1 21/n 1'
_atom_sites_solution_hydrogens geom
_atom_sites_solution_primary direct
_atom_sites_solution_secondary difmap
_audit_creation_method SHELXL
_cell_angle_alpha 90.00
_cell_angle_beta 115.04(3)
_cell_angle_gamma 90.00
_cell_formula_units_Z 4
_cell_length_a 19.006(4)
_cell_length_b 16.679(3)
_cell_length_c 20.788(4)
_cell_measurement_reflns_used 190
_cell_measurement_temperature 291(2)
_cell_measurement_theta_max 25.2
_cell_measurement_theta_min 2
_cell_volume 5970(2)
_computing_cell_refinement raxis
_computing_data_collection raxis
_computing_data_reduction raxis
_computing_molecular_graphics texsan
_computing_publication_material texsan
_computing_structure_refinement 'SHELXL-93 (Sheldrick, 1993)'
_computing_structure_solution 'SHELXS-86 (Sheldrick, 1990)'
_diffrn_ambient_temperature 291(2)
_diffrn_measurement_device R-axis-IV
_diffrn_measurement_method 'Osillation  frames'
_diffrn_radiation_monochromator graphite
_diffrn_radiation_source 'fine-focus sealed tube'
_diffrn_radiation_type MoK\a
_diffrn_radiation_wavelength 0.71073
_diffrn_reflns_av_R_equivalents 0.0374
_diffrn_reflns_av_sigmaI/netI 1.1389
_diffrn_reflns_limit_h_max 24
_diffrn_reflns_limit_h_min 0
_diffrn_reflns_limit_k_max 21
_diffrn_reflns_limit_k_min -21
_diffrn_reflns_limit_l_max 23
_diffrn_reflns_limit_l_min -26
_diffrn_reflns_number 15204
_diffrn_reflns_theta_max 27.52
_diffrn_reflns_theta_min 1.22
_exptl_absorpt_coefficient_mu 0.610
_exptl_crystal_density_diffrn 1.272
_exptl_crystal_description prismatic
_exptl_crystal_F_000 2376
_exptl_crystal_size_max 0.30
_exptl_crystal_size_mid 0.20
_exptl_crystal_size_min 0.20
_refine_diff_density_max 0.404
_refine_diff_density_min -0.351
_refine_diff_density_rms 0.043
_refine_ls_extinction_coef 0.00003(10)
_refine_ls_extinction_expression Fc^*^=kFc[1+0.001xFc^2^\l^3^/sin(2\q)]^-1/4^
_refine_ls_extinction_method SHELXL
_refine_ls_goodness_of_fit_all 1.073
_refine_ls_goodness_of_fit_obs 1.235
_refine_ls_matrix_type full
_refine_ls_number_parameters 672
_refine_ls_number_reflns 10014
_refine_ls_number_restraints 0
_refine_ls_restrained_S_all 1.077
_refine_ls_restrained_S_obs 1.235
_refine_ls_R_factor_all 0.2047
_refine_ls_R_factor_obs 0.0772
_refine_ls_shift/esd_max 0.003
_refine_ls_shift/esd_mean 0.000
_refine_ls_structure_factor_coef Fsqd
_refine_ls_weighting_details 'w=1/[\s^2^(Fo^2^)+(0.0716P)^2^+0.0000P] where P=(Fo^2^+2Fc^2^)/3'
_refine_ls_weighting_scheme calc
_refine_ls_wR_factor_all 0.1783
_refine_ls_wR_factor_obs 0.1412
_reflns_number_observed 5010
_reflns_number_total 10021
_reflns_observed_criterion >2sigma(I)
_cod_data_source_file b107375n.txt
_cod_data_source_block p21n
_cod_depositor_comments
;
The following automatic conversions were performed:

'_refine_ls_weighting_scheme' value 'calc
w=1/[\s^2^(Fo^2^)+(0.0716P)^2^+0.0000P] where P=(Fo^2^+2Fc^2^)/3' was
changed to 'calc'. New tag '_refine_ls_weighting_details' was
created. The value of the new tag was set to
'w=1/[\s^2^(Fo^2^)+(0.0716P)^2^+0.0000P] where P=(Fo^2^+2Fc^2^)/3'.

Automatic conversion script
Id: cif_fix_values 3143 2015-03-26 13:38:13Z robertas 
;
_cod_original_cell_volume 5970.4(21)
_cod_original_sg_symbol_H-M p21/n
_cod_original_formula_sum 'C56 H56 Mn2 N12 O0.50 S4'
_cod_database_code 7204237

loop_
_symmetry_equiv_pos_as_xyz
'x, y, z'
'-x+1/2, y+1/2, -z+1/2'
'-x, -y, -z'
'x-1/2, -y-1/2, z-1/2'

loop_
_atom_site_aniso_label
_atom_site_aniso_U_11
_atom_site_aniso_U_22
_atom_site_aniso_U_33
_atom_site_aniso_U_23
_atom_site_aniso_U_13
_atom_site_aniso_U_12
Mn1 0.0940(5) 0.0691(4) 0.0725(3) 0.0024(3) 0.0308(3) -0.0059(4)
Mn2 0.0513(3) 0.0534(3) 0.0536(2) -0.0071(2) 0.0238(2) -0.0011(3)
S1 0.0682(9) 0.0886(9) 0.1736(12) 0.0040(9) 0.0058(9) -0.0014(8)
S2 0.0955(8) 0.1055(9) 0.0979(6) 0.0254(6) 0.0450(6) -0.0044(7)
S3 0.1398(11) 0.1432(12) 0.0917(6) 0.0360(7) 0.0467(7) -0.0188(10)
S4 0.1033(11) 0.1780(13) 0.1211(9) 0.0755(9) 0.0023(8) -0.0186(11)
N1 0.087(2) 0.068(2) 0.084(2) -0.006(2) 0.025(2) 0.006(2)
N2 0.103(2) 0.057(2) 0.089(2) 0.004(2) 0.043(2) -0.004(2)
N3 0.117(2) 0.079(2) 0.0672(15) 0.002(2) 0.043(2) -0.022(2)
N4 0.076(2) 0.084(2) 0.070(2) 0.007(2) 0.024(2) 0.000(2)
N5 0.103(3) 0.083(2) 0.083(2) 0.015(2) 0.033(2) -0.004(2)
N6 0.132(3) 0.081(3) 0.104(2) 0.015(2) 0.045(2) 0.010(2)
N7 0.059(2) 0.062(2) 0.0500(12) -0.0030(12) 0.0239(12) -0.0052(15)
N8 0.055(2) 0.071(2) 0.0566(13) -0.0027(13) 0.0209(12) 0.017(2)
N9 0.050(2) 0.060(2) 0.0712(15) -0.0148(14) 0.0218(13) -0.002(2)
N10 0.059(2) 0.072(2) 0.0637(13) -0.0085(13) 0.0349(12) -0.005(2)
N11 0.079(2) 0.059(2) 0.070(2) 0.0032(14) 0.0284(14) -0.001(2)
N12 0.078(2) 0.076(2) 0.0681(15) 0.0083(15) 0.0305(14) 0.007(2)
C1 0.084(3) 0.080(3) 0.125(3) -0.021(3) 0.004(3) 0.007(3)
C2 0.114(4) 0.080(3) 0.145(4) -0.016(3) -0.008(4) 0.006(3)
C3 0.112(4) 0.088(3) 0.128(4) 0.004(3) -0.024(3) -0.034(3)
C4 0.091(4) 0.086(3) 0.135(4) 0.024(3) 0.006(3) -0.002(3)
C5 0.089(3) 0.065(3) 0.103(3) 0.000(2) 0.024(3) 0.001(3)
C6 0.088(3) 0.071(3) 0.141(3) 0.007(3) 0.058(2) -0.006(3)
C7 0.090(3) 0.073(3) 0.170(4) -0.011(3) 0.065(3) -0.005(3)
C8 0.065(3) 0.098(3) 0.095(2) 0.009(2) 0.031(2) 0.026(3)
C9 0.116(3) 0.068(3) 0.109(3) 0.017(2) 0.056(2) 0.004(3)
C10 0.124(3) 0.076(3) 0.105(3) 0.003(2) 0.064(2) -0.001(3)
C11 0.153(4) 0.107(3) 0.075(2) 0.010(2) 0.042(2) -0.051(3)
C12 0.154(4) 0.115(4) 0.095(2) 0.000(2) 0.075(2) -0.045(3)
C13 0.074(2) 0.082(3) 0.093(2) 0.010(2) 0.048(2) 0.002(2)
C14 0.094(3) 0.120(4) 0.069(2) 0.010(2) 0.031(2) -0.014(3)
C15 0.102(3) 0.102(3) 0.069(2) 0.004(2) 0.044(2) -0.015(3)
C16 0.095(3) 0.079(3) 0.059(2) 0.008(2) 0.021(2) 0.005(3)
C17 0.088(3) 0.092(3) 0.080(2) 0.018(2) 0.030(2) 0.010(3)
C18 0.084(3) 0.078(3) 0.078(2) 0.020(2) 0.039(2) 0.006(2)
C19 0.107(3) 0.099(3) 0.069(2) 0.014(2) 0.035(2) 0.012(3)
C20 0.083(3) 0.094(3) 0.073(2) 0.014(2) 0.013(2) 0.020(3)
C21 0.067(3) 0.131(4) 0.147(4) 0.044(3) 0.020(3) -0.003(3)
C22 0.067(3) 0.263(7) 0.110(3) 0.066(4) 0.030(2) -0.028(4)
C23 0.128(5) 0.244(7) 0.099(3) 0.011(4) 0.036(3) 0.019(5)
C24 0.088(3) 0.130(4) 0.138(3) 0.011(3) 0.050(3) 0.025(3)
C25 0.141(3) 0.128(4) 0.110(2) 0.034(3) 0.088(2) 0.035(3)
C26 0.138(4) 0.169(5) 0.076(3) -0.004(3) 0.022(3) 0.073(4)
C27 0.080(3) 0.062(3) 0.080(2) -0.011(2) 0.038(2) -0.020(2)
C28 0.062(2) 0.077(3) 0.063(2) 0.001(2) 0.020(2) 0.011(2)
C29 0.096(3) 0.087(3) 0.048(2) 0.009(2) 0.024(2) -0.031(2)
C30 0.098(3) 0.083(3) 0.060(2) 0.009(2) 0.037(2) -0.037(2)
C31 0.063(2) 0.063(2) 0.066(2) -0.004(2) 0.035(2) -0.010(2)
C32 0.057(2) 0.072(2) 0.0505(15) -0.004(2) 0.0247(15) -0.005(2)
C33 0.065(2) 0.063(2) 0.0522(15) -0.001(2) 0.0305(15) -0.012(2)
C34 0.082(3) 0.090(3) 0.059(2) -0.007(2) 0.025(2) 0.026(2)
C35 0.065(3) 0.103(3) 0.085(2) 0.004(2) 0.030(2) 0.031(2)
C36 0.085(2) 0.069(2) 0.078(2) 0.006(2) 0.053(2) 0.018(2)
C37 0.088(3) 0.128(4) 0.058(2) 0.001(2) 0.031(2) 0.054(3)
C38 0.071(3) 0.127(4) 0.058(2) -0.012(2) 0.015(2) 0.036(3)
C39 0.053(2) 0.063(3) 0.100(2) -0.017(2) 0.012(2) 0.007(2)
C40 0.068(3) 0.061(3) 0.117(3) -0.011(2) 0.024(2) -0.003(2)
C41 0.056(2) 0.083(3) 0.066(2) -0.021(2) 0.028(2) -0.017(2)
C42 0.059(3) 0.084(3) 0.095(3) 0.004(2) -0.002(2) -0.014(3)
C43 0.069(3) 0.061(3) 0.104(3) 0.002(2) 0.014(2) -0.002(2)
C44 0.088(2) 0.062(3) 0.092(2) -0.013(2) 0.056(2) -0.002(2)
C45 0.086(2) 0.070(3) 0.082(2) 0.010(2) 0.053(2) 0.011(2)
C46 0.051(2) 0.077(3) 0.049(2) 0.009(2) 0.0219(14) 0.025(2)
C47 0.058(2) 0.059(2) 0.081(2) -0.016(2) 0.032(2) 0.004(2)
C48 0.053(2) 0.064(2) 0.074(2) -0.021(2) 0.024(2) 0.009(2)
C49 0.066(2) 0.088(3) 0.079(2) 0.005(2) 0.031(2) -0.020(2)
C50 0.130(3) 0.092(3) 0.107(2) 0.027(2) 0.092(2) 0.040(3)
C51 0.121(3) 0.118(3) 0.066(2) 0.014(2) 0.046(2) 0.070(3)
C52 0.075(3) 0.096(3) 0.074(2) -0.015(2) 0.035(2) -0.022(2)
C53 0.085(3) 0.091(3) 0.068(2) -0.013(2) 0.038(2) -0.031(2)
C54 0.075(2) 0.089(3) 0.065(2) 0.014(2) 0.038(2) 0.037(2)
C55 0.056(2) 0.061(2) 0.063(2) -0.003(2) 0.018(2) -0.008(2)
O1 0.625(27) 0.371(20) 0.323(14) -0.113(14) 0.244(15) -0.015(20)

loop_
_atom_site_label
_atom_site_type_symbol
_atom_site_fract_x
_atom_site_fract_y
_atom_site_fract_z
_atom_site_U_iso_or_equiv
_atom_site_thermal_displace_type
_atom_site_occupancy
_atom_site_calc_flag
_atom_site_refinement_flags
_atom_site_disorder_group
Mn1 Mn 1.03130(4) -0.36698(4) 0.76139(3) 0.0800(2) Uani 1 d . .
Mn2 Mn 1.01583(3) -0.11430(3) 1.26035(2) 0.05223(15) Uani 1 d . .
S1 S 0.87902(8) -0.16426(9) 0.59289(8) 0.1257(6) Uani 1 d . .
S2 S 1.06680(7) -0.58376(8) 0.92560(6) 0.0983(4) Uani 1 d . .
S3 S 1.06732(9) -0.28718(9) 1.46196(6) 0.1257(5) Uani 1 d . .
S4 S 0.89195(9) 0.06890(10) 1.05804(7) 0.1497(7) Uani 1 d . .
N1 N 0.9262(2) -0.4479(2) 0.70125(15) 0.0837(12) Uani 1 d . .
N2 N 0.9680(2) -0.3126(2) 0.82307(14) 0.0822(11) Uani 1 d . .
N3 N 1.1383(2) -0.2901(2) 0.81722(14) 0.0860(11) Uani 1 d . .
N4 N 1.0949(2) -0.4205(2) 0.69850(14) 0.0786(11) Uani 1 d . .
N5 N 1.0803(2) -0.4605(2) 0.84233(15) 0.0918(12) Uani 1 d . .
N6 N 0.9812(2) -0.2765(2) 0.6798(2) 0.1072(15) Uani 1 d . .
N7 N 1.1285(2) -0.0407(2) 1.31051(11) 0.0568(8) Uani 1 d . .
N8 N 1.0727(2) -0.1755(2) 1.19646(12) 0.0618(9) Uani 1 d . .
N9 N 0.9098(2) -0.1965(2) 1.20522(13) 0.0616(9) Uani 1 d . .
N10 N 0.9568(2) -0.0583(2) 1.32478(12) 0.0619(9) Uani 1 d . .
N11 N 1.0667(2) -0.2024(2) 1.34736(13) 0.0705(10) Uani 1 d . .
N12 N 0.9642(2) -0.0229(2) 1.17839(13) 0.0741(10) Uani 1 d . .
C1 C 0.9364(3) -0.5266(3) 0.6991(2) 0.110(2) Uani 1 d . .
H1A H 0.9857(3) -0.5478(3) 0.7251(2) 0.132 Uiso 1 calc R .
C2 C 0.8778(3) -0.5771(3) 0.6605(2) 0.134(2) Uani 1 d . .
H2A H 0.8873(3) -0.6319(3) 0.6617(2) 0.161 Uiso 1 calc R .
C3 C 0.8062(3) -0.5490(3) 0.6205(3) 0.135(2) Uani 1 d . .
C4 C 0.7949(3) -0.4673(3) 0.6246(2) 0.118(2) Uani 1 d . .
H4A H 0.7459(3) -0.4449(3) 0.6001(2) 0.142 Uiso 1 calc R .
C5 C 0.8556(3) -0.4211(3) 0.6645(2) 0.092(2) Uani 1 d . .
H5B H 0.8469(3) -0.3665(3) 0.6662(2) 0.110 Uiso 1 calc R .
C6 C 0.9690(2) -0.2339(3) 0.8341(2) 0.097(2) Uani 1 d . .
H6B H 0.9946(2) -0.2011(3) 0.8146(2) 0.116 Uiso 1 calc R .
C7 C 0.9342(3) -0.1989(3) 0.8730(2) 0.108(2) Uani 1 d . .
H7A H 0.9376(3) -0.1438(3) 0.8802(2) 0.129 Uiso 1 calc R .
C8 C 0.8943(2) -0.2448(3) 0.9012(2) 0.0870(15) Uani 1 d . .
C9 C 0.8927(3) -0.3262(3) 0.8897(2) 0.095(2) Uani 1 d . .
H9A H 0.8661(3) -0.3602(3) 0.9072(2) 0.114 Uiso 1 calc R .
C10 C 0.9311(3) -0.3564(3) 0.8517(2) 0.096(2) Uani 1 d . .
H10A H 0.9310(3) -0.4116(3) 0.8459(2) 0.116 Uiso 1 calc R .
C11 C 1.1695(3) -0.2463(3) 0.7835(2) 0.114(2) Uani 1 d . .
H11B H 1.1428(3) -0.2416(3) 0.7345(2) 0.136 Uiso 1 calc R .
C12 C 1.2390(3) -0.2070(3) 0.8164(2) 0.114(2) Uani 1 d . .
H12A H 1.2587(3) -0.1786(3) 0.7892(2) 0.136 Uiso 1 calc R .
C13 C 1.2798(2) -0.2088(2) 0.8883(2) 0.0787(13) Uani 1 d . .
C14 C 1.2454(3) -0.2523(3) 0.9230(2) 0.096(2) Uani 1 d . .
H14A H 1.2691(3) -0.2548(3) 0.9723(2) 0.115 Uiso 1 calc R .
C15 C 1.1767(2) -0.2924(3) 0.8867(2) 0.0884(15) Uani 1 d . .
H15A H 1.1565(2) -0.3225(3) 0.9125(2) 0.106 Uiso 1 calc R .
C16 C 1.1637(2) -0.4557(2) 0.7283(2) 0.0818(15) Uani 1 d . .
H16A H 1.1882(2) -0.4576(2) 0.7776(2) 0.098 Uiso 1 calc R .
C17 C 1.2012(3) -0.4893(3) 0.6919(2) 0.0890(15) Uani 1 d . .
H17A H 1.2497(3) -0.5129(3) 0.7163(2) 0.107 Uiso 1 calc R .
C18 C 1.1666(2) -0.4882(2) 0.6181(2) 0.0785(13) Uani 1 d . .
C19 C 1.0958(3) -0.4505(3) 0.5864(2) 0.092(2) Uani 1 d . .
H19A H 1.0704(3) -0.4473(3) 0.5372(2) 0.111 Uiso 1 calc R .
C20 C 1.0625(3) -0.4176(3) 0.6274(2) 0.090(2) Uani 1 d . .
H20A H 1.0149(3) -0.3919(3) 0.6047(2) 0.108 Uiso 1 calc R .
C21 C 1.3546(3) -0.1653(3) 0.9290(3) 0.124(2) Uani 1 d . .
H21A H 1.3750(3) -0.1463(3) 0.8961(3) 0.148 Uiso 1 calc R .
H21B H 1.3921(3) -0.2022(3) 0.9617(3) 0.148 Uiso 1 calc R .
C22 C 0.7108(3) -0.6464(4) 0.6055(2) 0.149(3) Uani 1 d . .
H22A H 0.6886(3) -0.6058(4) 0.6248(2) 0.179 Uiso 1 calc R .
H22B H 0.7494(3) -0.6760(4) 0.6448(2) 0.179 Uiso 1 calc R .
C23 C 0.7450(3) -0.6108(4) 0.5668(3) 0.161(3) Uani 1 d . .
H23A H 0.7068(3) -0.5829(4) 0.5261(3) 0.193 Uiso 1 calc R .
H23B H 0.7711(3) -0.6503(4) 0.5503(3) 0.193 Uiso 1 calc R .
C24 C 0.8565(3) -0.2068(3) 0.9448(2) 0.118(2) Uani 1 d . .
H24A H 0.8949(3) -0.1775(3) 0.9844(2) 0.142 Uiso 1 calc R .
H24B H 0.8343(3) -0.2480(3) 0.9635(2) 0.142 Uiso 1 calc R .
C25 C 1.2035(3) -0.5264(3) 0.5747(2) 0.115(2) Uani 1 d . .
H25A H 1.2543(3) -0.5468(3) 0.6062(2) 0.138 Uiso 1 calc R .
H25B H 1.2107(3) -0.4862(3) 0.5443(2) 0.138 Uiso 1 calc R .
C26 C 1.1554(3) -0.5940(3) 0.5295(2) 0.136(2) Uani 1 d . .
H26A H 1.1793(3) -0.6128(3) 0.4993(2) 0.163 Uiso 1 calc R .
H26B H 1.1044(3) -0.5734(3) 0.4988(2) 0.163 Uiso 1 calc R .
C27 C 0.9377(2) -0.2295(2) 0.6444(2) 0.0726(13) Uani 1 d . .
C28 C 1.0741(2) -0.5120(2) 0.8773(2) 0.0694(12) Uani 1 d . .
C29 C 1.1562(2) 0.0025(2) 1.2728(2) 0.0791(13) Uani 1 d . .
H29A H 1.1246(2) 0.0096(2) 1.2247(2) 0.095 Uiso 1 calc R .
C30 C 1.2279(2) 0.0371(2) 1.2996(2) 0.0788(13) Uani 1 d . .
H30A H 1.2433(2) 0.0668(2) 1.2699(2) 0.095 Uiso 1 calc R .
C31 C 1.2779(2) 0.0285(2) 1.3702(2) 0.0613(11) Uani 1 d . .
C32 C 1.2486(2) -0.0153(2) 1.4100(2) 0.0593(11) Uani 1 d . .
H32A H 1.2785(2) -0.0218(2) 1.4584(2) 0.071 Uiso 1 calc R .
C33 C 1.1761(2) -0.0493(2) 1.37898(15) 0.0581(10) Uani 1 d . .
H33A H 1.1593(2) -0.0799(2) 1.40724(15) 0.070 Uiso 1 calc R .
C34 C 1.1422(2) -0.2089(2) 1.2262(2) 0.0784(13) Uani 1 d . .
H34A H 1.1681(2) -0.2076(2) 1.2755(2) 0.094 Uiso 1 calc R .
C35 C 1.1790(2) -0.2455(2) 1.1896(2) 0.0853(14) Uani 1 d . .
H35A H 1.2284(2) -0.2670(2) 1.2138(2) 0.102 Uiso 1 calc R .
C36 C 1.1416(2) -0.2499(2) 1.1164(2) 0.0706(11) Uani 1 d . .
C37 C 1.0701(2) -0.2133(3) 1.0853(2) 0.0911(15) Uani 1 d . .
H37A H 1.0427(2) -0.2131(3) 1.0361(2) 0.109 Uiso 1 calc R .
C38 C 1.0392(2) -0.1769(3) 1.1267(2) 0.0897(15) Uani 1 d . .
H38A H 0.9913(2) -0.1516(3) 1.1039(2) 0.108 Uiso 1 calc R .
C39 C 0.9134(2) -0.2747(2) 1.2177(2) 0.0788(14) Uani 1 d . .
H39A H 0.9616(2) -0.2972(2) 1.2454(2) 0.095 Uiso 1 calc R .
C40 C 0.8495(2) -0.3244(3) 1.1918(2) 0.087(2) Uani 1 d . .
H40A H 0.8552(2) -0.3785(3) 1.2035(2) 0.104 Uiso 1 calc R .
C41 C 0.7774(2) -0.2947(2) 1.1489(2) 0.0678(12) Uani 1 d . .
C42 C 0.7753(2) -0.2143(3) 1.1336(2) 0.091(2) Uani 1 d . .
H42A H 0.7287(2) -0.1911(3) 1.1027(2) 0.109 Uiso 1 calc R .
C43 C 0.8406(2) -0.1680(3) 1.1630(2) 0.0855(15) Uani 1 d . .
H43A H 0.8361(2) -0.1134(3) 1.1529(2) 0.103 Uiso 1 calc R .
C44 C 0.9158(2) -0.1001(2) 1.3527(2) 0.0742(12) Uani 1 d . .
H44A H 0.9062(2) -0.1540(2) 1.3405(2) 0.089 Uiso 1 calc R .
C45 C 0.8875(2) -0.0686(2) 1.3975(2) 0.0735(12) Uani 1 d . .
H45A H 0.8577(2) -0.1000(2) 1.4136(2) 0.088 Uiso 1 calc R .
C46 C 0.9034(2) 0.0103(2) 1.41900(14) 0.0586(11) Uani 1 d . .
C47 C 0.9469(2) 0.0527(2) 1.3913(2) 0.0650(11) Uani 1 d . .
H47A H 0.9595(2) 0.1058(2) 1.4049(2) 0.078 Uiso 1 calc R .
C48 C 0.9724(2) 0.0187(2) 1.3441(2) 0.0648(12) Uani 1 d . .
C49 C 1.3587(2) 0.0633(2) 1.4034(2) 0.0779(13) Uani 1 d . .
H49A H 1.3708(2) 0.0859(2) 1.3663(2) 0.093 Uiso 1 calc R .
H49B H 1.3955(2) 0.0205(2) 1.4259(2) 0.093 Uiso 1 calc R .
C50 C 1.1747(2) -0.2945(3) 1.0718(2) 0.0955(14) Uani 1 d . .
H50A H 1.1721(2) -0.2603(3) 1.0331(2) 0.115 Uiso 1 calc R .
H50B H 1.2290(2) -0.3067(3) 1.1008(2) 0.115 Uiso 1 calc R .
C51 C 1.1312(3) -0.3718(3) 1.0417(2) 0.100(2) Uani 1 d . .
H51A H 1.1485(3) -0.3930(3) 1.0073(2) 0.120 Uiso 1 calc R .
H51B H 1.0763(3) -0.3596(3) 1.0165(2) 0.120 Uiso 1 calc R .
C52 C 0.7048(2) -0.3464(2) 1.1193(2) 0.0804(14) Uani 1 d . .
H52A H 0.6989(2) -0.3722(2) 1.1586(2) 0.097 Uiso 1 calc R .
H52B H 0.6601(2) -0.3120(2) 1.0955(2) 0.097 Uiso 1 calc R .
C53 C 0.7051(2) -0.4086(2) 1.0692(2) 0.0795(13) Uani 1 d . .
H53A H 0.7445(2) -0.4482(2) 1.0947(2) 0.095 Uiso 1 calc R .
H53B H 0.7190(2) -0.3842(2) 1.0338(2) 0.095 Uiso 1 calc R .
C54 C 0.8740(2) 0.0490(2) 1.4685(2) 0.0740(12) Uani 1 d . .
H54A H 0.9121(2) 0.0878(2) 1.4978(2) 0.089 Uiso 1 calc R .
H54B H 0.8695(2) 0.0081(2) 1.4998(2) 0.089 Uiso 1 calc R .
C55 C 1.0667(2) -0.2377(2) 1.3945(2) 0.0631(12) Uani 1 d . .
C56 C 0.9353(2) 0.0142(2) 1.1287(2) 0.0654(10) Uiso 1 d . .
O1 O 0.9358(12) -0.0169(11) 0.9498(7) 0.425(11) Uani 0.50 d P .

loop_
_atom_type_symbol
_atom_type_description
_atom_type_scat_dispersion_real
_atom_type_scat_dispersion_imag
_atom_type_scat_source
C C 0.0033 0.0016 'International Tables Vol C Tables 4.2.6.8 and 6.1.1.4'
H H 0.0000 0.0000 'International Tables Vol C Tables 4.2.6.8 and 6.1.1.4'
N N 0.0061 0.0033 'International Tables Vol C Tables 4.2.6.8 and 6.1.1.4'
S S 0.1246 0.1234 'International Tables Vol C Tables 4.2.6.8 and 6.1.1.4'
Mn Mn 0.3368 0.7283 'International Tables Vol C Tables 4.2.6.8 and 6.1.1.4'
O O 0.0106 0.0060 'International Tables Vol C Tables 4.2.6.8 and 6.1.1.4'

loop_
_geom_angle_atom_site_label_1
_geom_angle_atom_site_label_2
_geom_angle_atom_site_label_3
_geom_angle
_geom_angle_site_symmetry_1
_geom_angle_site_symmetry_3
_geom_angle_publ_flag
N6 Mn1 N5 178.76(12) . . ?
N6 Mn1 N3 90.49(13) . . ?
N5 Mn1 N3 90.67(12) . . ?
N6 Mn1 N2 90.04(14) . . ?
N5 Mn1 N2 90.32(13) . . ?
N3 Mn1 N2 93.42(12) . . ?
N6 Mn1 N1 89.45(13) . . ?
N5 Mn1 N1 89.37(12) . . ?
N3 Mn1 N1 176.83(13) . . ?
N2 Mn1 N1 89.75(12) . . ?
N6 Mn1 N4 89.33(13) . . ?
N5 Mn1 N4 90.31(13) . . ?
N3 Mn1 N4 86.39(12) . . ?
N2 Mn1 N4 179.34(11) . . ?
N1 Mn1 N4 90.44(12) . . ?
N12 Mn2 N11 176.82(11) . . ?
N12 Mn2 N8 91.45(11) . . ?
N11 Mn2 N8 91.61(11) . . ?
N12 Mn2 N10 90.11(11) . . ?
N11 Mn2 N10 86.86(11) . . ?
N8 Mn2 N10 177.53(11) . . ?
N12 Mn2 N7 90.32(11) . . ?
N11 Mn2 N7 89.02(10) . . ?
N8 Mn2 N7 85.59(10) . . ?
N10 Mn2 N7 96.32(10) . . ?
N12 Mn2 N9 91.05(11) . . ?
N11 Mn2 N9 89.92(11) . . ?
N8 Mn2 N9 88.50(10) . . ?
N10 Mn2 N9 89.56(10) . . ?
N7 Mn2 N9 173.96(10) . . ?
C5 N1 C1 116.3(4) . . ?
C5 N1 Mn1 124.0(3) . . ?
C1 N1 Mn1 119.6(3) . . ?
C10 N2 C6 116.2(4) . . ?
C10 N2 Mn1 122.8(3) . . ?
C6 N2 Mn1 121.0(3) . . ?
C15 N3 C11 115.8(4) . . ?
C15 N3 Mn1 120.5(3) . . ?
C11 N3 Mn1 123.5(2) . . ?
C16 N4 C20 115.7(4) . . ?
C16 N4 Mn1 124.0(2) . . ?
C20 N4 Mn1 120.4(3) . . ?
C28 N5 Mn1 152.0(3) . . ?
C27 N6 Mn1 159.1(4) . . ?
C29 N7 C33 115.5(3) . . ?
C29 N7 Mn2 123.2(2) . . ?
C33 N7 Mn2 120.5(2) . . ?
C38 N8 C34 115.6(3) . . ?
C38 N8 Mn2 121.5(2) . . ?
C34 N8 Mn2 122.9(2) . . ?
C43 N9 C39 116.0(3) . . ?
C43 N9 Mn2 122.0(3) . . ?
C39 N9 Mn2 121.8(2) . . ?
C48 N10 C44 117.5(3) . . ?
C48 N10 Mn2 117.9(2) . . ?
C44 N10 Mn2 123.9(2) . . ?
C55 N11 Mn2 152.2(3) . . ?
C56 N12 Mn2 168.8(3) . . ?
N1 C1 C2 122.6(4) . . ?
C3 C2 C1 120.8(5) . . ?
C2 C3 C4 116.6(4) . . ?
C2 C3 C23 116.9(5) . . ?
C4 C3 C23 126.2(5) . . ?
C5 C4 C3 119.1(5) . . ?
N1 C5 C4 124.4(4) . . ?
N2 C6 C7 123.0(4) . . ?
C8 C7 C6 120.4(5) . . ?
C7 C8 C9 116.9(5) . . ?
C7 C8 C24 120.7(4) . . ?
C9 C8 C24 122.4(5) . . ?
C8 C9 C10 118.8(5) . . ?
N2 C10 C9 124.7(4) . . ?
N3 C11 C12 123.8(4) . . ?
C13 C12 C11 121.2(4) . . ?
C12 C13 C14 114.5(4) . . ?
C12 C13 C21 124.8(4) . . ?
C14 C13 C21 120.7(4) . . ?
C13 C14 C15 121.5(3) . . ?
N3 C15 C14 123.2(4) . . ?
N4 C16 C17 124.7(3) . . ?
C16 C17 C18 119.6(4) . . ?
C19 C18 C17 116.4(4) . . ?
C19 C18 C25 121.2(3) . . ?
C17 C18 C25 122.3(4) . . ?
C20 C19 C18 120.0(3) . . ?
N4 C20 C19 123.6(4) . . ?
C13 C21 C26 112.3(4) . 2_756 ?
C23 C22 C24 109.5(4) . 2_646 ?
C22 C23 C3 104.9(4) . . ?
C8 C24 C22 108.7(4) . 2_656 ?
C18 C25 C26 112.3(4) . . ?
C25 C26 C21 114.7(4) . 2_746 ?
N6 C27 S1 177.6(4) . . ?
N5 C28 S2 179.2(4) . . ?
N7 C29 C30 124.5(3) . . ?
C29 C30 C31 120.8(3) . . ?
C30 C31 C32 114.8(3) . . ?
C30 C31 C49 123.9(3) . . ?
C32 C31 C49 121.3(3) . . ?
C33 C32 C31 121.0(3) . . ?
N7 C33 C32 123.4(3) . . ?
N8 C34 C35 124.7(3) . . ?
C34 C35 C36 119.2(4) . . ?
C37 C36 C35 116.0(4) . . ?
C37 C36 C50 120.9(3) . . ?
C35 C36 C50 123.1(3) . . ?
C38 C37 C36 120.1(3) . . ?
N8 C38 C37 124.3(4) . . ?
N9 C39 C40 123.4(3) . . ?
C41 C40 C39 120.7(4) . . ?
C40 C41 C42 115.2(4) . . ?
C40 C41 C52 123.0(4) . . ?
C42 C41 C52 121.9(3) . . ?
C43 C42 C41 121.1(4) . . ?
N9 C43 C42 123.5(4) . . ?
N10 C44 C45 124.2(4) . . ?
C44 C45 C46 119.4(4) . . ?
C45 C46 C47 116.2(3) . . ?
C45 C46 C54 122.2(4) . . ?
C47 C46 C54 121.6(3) . . ?
C46 C47 C48 122.2(3) . . ?
N10 C48 C47 120.3(4) . . ?
C31 C49 C51 113.4(3) . 2_757 ?
C51 C50 C36 112.0(4) . . ?
C50 C51 C49 114.8(3) . 2_747 ?
C53 C52 C41 114.3(3) . . ?
C52 C53 C54 112.9(3) . 2_647 ?
C46 C54 C53 114.4(3) . 2_657 ?
N11 C55 S3 179.4(2) . . ?
N12 C56 S4 178.2(4) . . ?

loop_
_geom_bond_atom_site_label_1
_geom_bond_atom_site_label_2
_geom_bond_distance
_geom_bond_site_symmetry_2
_geom_bond_publ_flag
Mn1 N6 2.167(3) . ?
Mn1 N5 2.192(3) . ?
Mn1 N3 2.264(3) . ?
Mn1 N2 2.285(4) . ?
Mn1 N1 2.293(3) . ?
Mn1 N4 2.303(4) . ?
Mn2 N12 2.186(3) . ?
Mn2 N11 2.211(3) . ?
Mn2 N8 2.278(3) . ?
Mn2 N10 2.279(3) . ?
Mn2 N7 2.300(3) . ?
Mn2 N9 2.302(3) . ?
S1 C27 1.602(4) . ?
S2 C28 1.605(4) . ?
S3 C55 1.622(4) . ?
S4 C56 1.625(4) . ?
N1 C5 1.311(5) . ?
N1 C1 1.331(5) . ?
N2 C10 1.317(5) . ?
N2 C6 1.331(5) . ?
N3 C15 1.314(4) . ?
N3 C11 1.315(5) . ?
N4 C16 1.325(5) . ?
N4 C20 1.339(4) . ?
N5 C28 1.163(5) . ?
N6 C27 1.150(5) . ?
N7 C29 1.328(4) . ?
N7 C33 1.332(3) . ?
N8 C38 1.314(4) . ?
N8 C34 1.322(4) . ?
N9 C43 1.324(4) . ?
N9 C39 1.326(4) . ?
N10 C48 1.340(4) . ?
N10 C44 1.346(5) . ?
N11 C55 1.144(4) . ?
N12 C56 1.128(4) . ?
C1 C2 1.356(6) . ?
C2 C3 1.343(7) . ?
C3 C4 1.387(7) . ?
C3 C23 1.600(7) . ?
C4 C5 1.342(6) . ?
C6 C7 1.373(6) . ?
C7 C8 1.371(6) . ?
C8 C9 1.376(6) . ?
C8 C24 1.514(7) . ?
C9 C10 1.377(6) . ?
C11 C12 1.370(6) . ?
C12 C13 1.362(5) . ?
C13 C14 1.367(6) . ?
C13 C21 1.499(6) . ?
C14 C15 1.374(6) . ?
C16 C17 1.360(6) . ?
C17 C18 1.392(5) . ?
C18 C19 1.375(6) . ?
C18 C25 1.499(6) . ?
C19 C20 1.373(6) . ?
C21 C26 1.528(7) 2_756 ?
C22 C23 1.365(7) . ?
C22 C24 1.616(6) 2_646 ?
C24 C22 1.616(6) 2_656 ?
C25 C26 1.504(7) . ?
C26 C21 1.528(7) 2_746 ?
C29 C30 1.363(5) . ?
C30 C31 1.378(4) . ?
C31 C32 1.384(5) . ?
C31 C49 1.508(5) . ?
C32 C33 1.373(5) . ?
C34 C35 1.374(5) . ?
C35 C36 1.383(5) . ?
C36 C37 1.377(5) . ?
C36 C50 1.518(5) . ?
C37 C38 1.372(5) . ?
C39 C40 1.379(5) . ?
C40 C41 1.372(5) . ?
C41 C42 1.374(5) . ?
C41 C52 1.519(5) . ?
C42 C43 1.368(5) . ?
C44 C45 1.365(5) . ?
C45 C46 1.381(5) . ?
C46 C47 1.385(5) . ?
C46 C54 1.509(5) . ?
C47 C48 1.387(5) . ?
C49 C51 1.524(5) 2_757 ?
C50 C51 1.517(6) . ?
C51 C49 1.524(5) 2_747 ?
C52 C53 1.470(5) . ?
C53 C54 1.542(5) 2_647 ?
C54 C53 1.542(5) 2_657 ?
